data_4511676
loop_
_publ_author_name
'Croitor, Lilia'
'Coropceanu, Eduard B.'
'Masunov, Art\"em E.'
'Rivera-Jacquez, Hector J.'
'Siminel, Anatolii V.'
'Zelentsov, Vyacheslav I.'
'Datsko, Tatiana Ya.'
'Fonari, Marina S.'

_publ_section_title
;
 Polymeric Luminescent Zn(II) and Cd(II) Dicarboxylates Decorated by Oxime
 Ligands: Tuning the Dimensionality and Adsorption Capacity
;
_journal_issue 8
_journal_name_full 'Crystal Growth &amp; Design'
_journal_page_first 3935
_journal_paper_doi 10.1021/cg5005402
_journal_volume 14
_journal_year 2014
_chemical_formula_moiety 'C9 H10 Cd N2 O6'
_chemical_formula_sum 'C9 H10 Cd N2 O6'
_chemical_formula_weight 354.59
_chemical_name_systematic
; 
 ? 
;
_space_group_IT_number 41
_symmetry_cell_setting orthorhombic
_symmetry_space_group_name_Hall 'A 2 -2ab'
_symmetry_space_group_name_H-M 'A b a 2'
_atom_sites_solution_hydrogens geom
_atom_sites_solution_primary direct
_atom_sites_solution_secondary difmap
_audit_creation_method
;
CrysAlisPro, Oxford Diffraction Ltd.,
Version 1.171.35.21b (release 03-02-2012 CrysAlis171 .NET)
(compiled Feb  3 2012,10:37:01)
;
_cell_angle_alpha 90.00
_cell_angle_beta 90.00
_cell_angle_gamma 90.00
_cell_formula_units_Z 8
_cell_length_a 21.9763(10)
_cell_length_b 10.4278(4)
_cell_length_c 10.7628(4)
_cell_measurement_reflns_used 1276
_cell_measurement_temperature 293(2)
_cell_measurement_theta_max 29.0353
_cell_measurement_theta_min 2.8677
_cell_volume 2466.45(17)
_computing_cell_refinement
;
CrysAlisPro, Agilent Technologies,
Version 1.171.35.21b (release 03-02-2012 CrysAlis171 .NET)
(compiled Feb  3 2012,10:37:01)
;
_computing_data_collection
;
CrysAlisPro, Agilent Technologies,
Version 1.171.35.21b (release 03-02-2012 CrysAlis171 .NET)
(compiled Feb  3 2012,10:37:01)
;
_computing_data_reduction
;
CrysAlisPro, Agilent Technologies,
Version 1.171.35.21b (release 03-02-2012 CrysAlis171 .NET)
(compiled Feb  3 2012,10:37:01)
;
_computing_structure_refinement 'SHELXL-97 (Sheldrick, 2008)'
_computing_structure_solution 'SHELXS-97 (Sheldrick, 2008)'
_diffrn_ambient_temperature 293(2)
_diffrn_measured_fraction_theta_full 0.997
_diffrn_measured_fraction_theta_max 0.997
_diffrn_measurement_device_type 'Xcalibur, Eos'
_diffrn_measurement_method '\w scans'
_diffrn_radiation_monochromator graphite
_diffrn_radiation_source 'fine-focus sealed tube'
_diffrn_radiation_type MoK\a
_diffrn_radiation_wavelength 0.71073
_diffrn_reflns_av_R_equivalents 0.0472
_diffrn_reflns_av_sigmaI/netI 0.0705
_diffrn_reflns_limit_h_max 26
_diffrn_reflns_limit_h_min -17
_diffrn_reflns_limit_k_max 12
_diffrn_reflns_limit_k_min -12
_diffrn_reflns_limit_l_max 12
_diffrn_reflns_limit_l_min -12
_diffrn_reflns_number 4426
_diffrn_reflns_theta_full 25.05
_diffrn_reflns_theta_max 25.05
_diffrn_reflns_theta_min 2.87
_exptl_absorpt_coefficient_mu 1.792
_exptl_absorpt_correction_T_max 1.00000
_exptl_absorpt_correction_T_min 0.90611
_exptl_absorpt_correction_type multi-scan
_exptl_absorpt_process_details
;
CrysAlisPro, Agilent Technologies,
Version 1.171.35.21b (release 03-02-2012 CrysAlis171 .NET)
(compiled Feb  3 2012,10:37:01)
Empirical absorption correction using spherical harmonics,
 implemented in SCALE3 ABSPACK scaling algorithm.
;
_exptl_crystal_colour colorless
_exptl_crystal_density_diffrn 1.910
_exptl_crystal_density_method 'not measured'
_exptl_crystal_description block
_exptl_crystal_F_000 1392
_exptl_crystal_size_max 0.30
_exptl_crystal_size_mid 0.10
_exptl_crystal_size_min 0.08
_refine_diff_density_max 0.771
_refine_diff_density_min -0.422
_refine_diff_density_rms 0.103
_refine_ls_abs_structure_details 'Flack H D (1983), Acta Cryst. A39, 876-881'
_refine_ls_abs_structure_Flack 0.01(4)
_refine_ls_extinction_method none
_refine_ls_goodness_of_fit_ref 0.998
_refine_ls_hydrogen_treatment mixed
_refine_ls_matrix_type full
_refine_ls_number_parameters 169
_refine_ls_number_reflns 1981
_refine_ls_number_restraints 4
_refine_ls_restrained_S_all 0.998
_refine_ls_R_factor_all 0.0533
_refine_ls_R_factor_gt 0.0376
_refine_ls_shift/su_max 0.000
_refine_ls_shift/su_mean 0.000
_refine_ls_structure_factor_coef Fsqd
_refine_ls_weighting_details 'calc w=1/[\s^2^(Fo^2^)+(0.0129P)^2^+0.0000P] where P=(Fo^2^+2Fc^2^)/3'
_refine_ls_weighting_scheme calc
_refine_ls_wR_factor_gt 0.0593
_refine_ls_wR_factor_ref 0.0650
_reflns_number_gt 1627
_reflns_number_total 1981
_reflns_threshold_expression >2sigma(I)
_cod_data_source_file cg5005402_si_002.cif
_cod_data_source_block comp5
_cod_depositor_comments 'Adding full bibliography for 4511672--4511682.cif.'
_cod_original_sg_symbol_H-M Aba2
_cod_database_code 4511676

loop_
_symmetry_equiv_pos_as_xyz
'x, y, z'
'-x, -y, z'
'x+1/2, -y+1/2, z'
'-x+1/2, y+1/2, z'
'x, y+1/2, z+1/2'
'-x, -y+1/2, z+1/2'
'x+1/2, -y+1, z+1/2'
'-x+1/2, y+1, z+1/2'

loop_
_atom_site_label
_atom_site_type_symbol
_atom_site_fract_x
_atom_site_fract_y
_atom_site_fract_z
_atom_site_U_iso_or_equiv
_atom_site_adp_type
_atom_site_occupancy
_atom_site_symmetry_multiplicity
_atom_site_calc_flag
_atom_site_refinement_flags
Cd1 Cd 0.28964(2) 0.80328(4) 0.54776(6) 0.02584(14) Uani 1 1 d .
O1 O 0.5667(3) 1.3358(6) 0.3188(6) 0.069(2) Uani 1 1 d .
H1 H 0.5924 1.3654 0.3659 0.103 Uiso 1 1 calc R
O2 O 0.2374(2) 0.7881(5) 0.3664(4) 0.0383(14) Uani 1 1 d .
O3 O 0.2281(2) 0.9854(4) 0.5688(6) 0.0346(15) Uani 1 1 d .
O5 O 0.1640(2) 0.8419(4) 0.2341(4) 0.0338(13) Uani 1 1 d .
O6 O 0.1606(2) 1.1194(4) 0.4855(4) 0.0321(12) Uani 1 1 d .
N1 N 0.3603(3) 0.9423(5) 0.4632(6) 0.0325(16) Uani 1 1 d .
N2 N 0.5273(3) 1.2590(6) 0.3848(6) 0.0455(18) Uani 1 1 d .
C1 C 0.3993(3) 1.0075(6) 0.5361(10) 0.0395(19) Uani 1 1 d .
H1A H 0.3986 0.9912 0.6210 0.047 Uiso 1 1 calc R
C2 C 0.4397(4) 1.0962(7) 0.4928(6) 0.040(2) Uani 1 1 d .
H2 H 0.4653 1.1396 0.5471 0.048 Uiso 1 1 calc R
C3 C 0.4418(3) 1.1200(7) 0.3672(7) 0.0326(18) Uani 1 1 d .
C4 C 0.4014(4) 1.0572(8) 0.2916(8) 0.047(2) Uani 1 1 d .
H4 H 0.4008 1.0743 0.2068 0.057 Uiso 1 1 calc R
C5 C 0.3620(4) 0.9696(8) 0.3410(7) 0.040(2) Uani 1 1 d .
H5 H 0.3354 0.9270 0.2880 0.048 Uiso 1 1 calc R
C6 C 0.4862(5) 1.2111(7) 0.3153(9) 0.050(2) Uani 1 1 d .
H6 H 0.4843 1.2337 0.2318 0.060 Uiso 1 1 calc R
C7 C 0.1817(4) 1.0083(6) 0.5037(6) 0.0276(19) Uani 1 1 d .
C8 C 0.1495(3) 0.8966(6) 0.4435(6) 0.0262(18) Uani 1 1 d .
H8A H 0.1413 0.8318 0.5060 0.031 Uiso 1 1 calc R
H8B H 0.1107 0.9257 0.4108 0.031 Uiso 1 1 calc R
C9 C 0.1859(4) 0.8379(6) 0.3403(6) 0.0273(18) Uani 1 1 d .
O1W O 0.2144(3) 0.6950(5) 0.6543(5) 0.0374(14) Uani 1 1 d D
H2W H 0.224(4) 0.711(6) 0.732(3) 0.056 Uiso 1 1 d D
H1W H 0.223(3) 0.614(3) 0.638(5) 0.056 Uiso 1 1 d D

loop_
_atom_site_aniso_label
_atom_site_aniso_U_11
_atom_site_aniso_U_22
_atom_site_aniso_U_33
_atom_site_aniso_U_23
_atom_site_aniso_U_13
_atom_site_aniso_U_12
Cd1 0.0270(3) 0.0254(2) 0.0251(2) -0.0024(4) -0.0005(5) 0.0001(2)
O1 0.055(4) 0.079(4) 0.073(5) 0.026(4) -0.008(4) -0.040(4)
O2 0.034(3) 0.051(4) 0.030(3) -0.012(3) -0.007(3) 0.013(3)
O3 0.037(3) 0.024(2) 0.042(5) -0.009(3) -0.011(3) 0.004(2)
O5 0.031(3) 0.046(3) 0.024(3) -0.002(2) -0.003(3) 0.006(3)
O6 0.031(3) 0.020(3) 0.045(3) -0.005(2) -0.008(3) 0.006(2)
N1 0.035(4) 0.031(4) 0.031(3) -0.002(3) 0.011(4) -0.005(3)
N2 0.034(4) 0.046(4) 0.056(5) 0.011(4) 0.006(4) -0.011(4)
C1 0.043(4) 0.041(4) 0.035(5) -0.008(6) -0.003(6) -0.010(3)
C2 0.033(5) 0.047(5) 0.038(5) -0.008(4) -0.001(4) -0.017(4)
C3 0.025(4) 0.036(5) 0.036(4) 0.002(4) -0.002(4) -0.001(4)
C4 0.042(6) 0.056(5) 0.044(5) 0.021(4) -0.012(5) -0.008(5)
C5 0.030(5) 0.043(5) 0.047(5) -0.001(4) -0.017(5) -0.002(4)
C6 0.053(7) 0.043(6) 0.054(6) 0.007(5) -0.010(5) -0.016(5)
C7 0.033(5) 0.026(4) 0.024(4) -0.013(3) 0.010(4) -0.003(4)
C8 0.030(4) 0.029(4) 0.020(4) 0.001(3) 0.000(4) 0.000(4)
C9 0.033(5) 0.019(4) 0.030(4) -0.006(3) -0.006(4) -0.002(4)
O1W 0.042(4) 0.033(3) 0.037(3) -0.008(2) 0.004(3) -0.006(3)

loop_
_atom_type_symbol
_atom_type_description
_atom_type_scat_dispersion_real
_atom_type_scat_dispersion_imag
_atom_type_scat_source
C C 0.0033 0.0016 'International Tables Vol C Tables 4.2.6.8 and 6.1.1.4'
H H 0.0000 0.0000 'International Tables Vol C Tables 4.2.6.8 and 6.1.1.4'
N N 0.0061 0.0033 'International Tables Vol C Tables 4.2.6.8 and 6.1.1.4'
O O 0.0106 0.0060 'International Tables Vol C Tables 4.2.6.8 and 6.1.1.4'
Cd Cd -0.8075 1.2024 'International Tables Vol C Tables 4.2.6.8 and 6.1.1.4'

loop_
_geom_angle_atom_site_label_1
_geom_angle_atom_site_label_2
_geom_angle_atom_site_label_3
_geom_angle
_geom_angle_site_symmetry_1
_geom_angle_site_symmetry_3
O2 Cd1 O5 172.91(17) . 8_545
O2 Cd1 O6 86.08(17) . 4_545
O5 Cd1 O6 100.99(17) 8_545 4_545
O2 Cd1 O1W 91.75(19) . .
O5 Cd1 O1W 88.24(18) 8_545 .
O6 Cd1 O1W 94.43(18) 4_545 .
O2 Cd1 N1 92.6(2) . .
O5 Cd1 N1 86.3(2) 8_545 .
O6 Cd1 N1 95.09(18) 4_545 .
O1W Cd1 N1 169.79(18) . .
O2 Cd1 O3 81.23(19) . .
O5 Cd1 O3 91.7(2) 8_545 .
O6 Cd1 O3 167.31(19) 4_545 .
O1W Cd1 O3 86.26(18) . .
N1 Cd1 O3 85.3(2) . .
C9 O2 Cd1 127.5(4) . .
C7 O3 Cd1 124.6(4) . .
C9 O5 Cd1 129.1(5) . 8_544
C7 O6 Cd1 122.9(5) . 4
C5 N1 C1 116.4(7) . .
C5 N1 Cd1 122.5(6) . .
C1 N1 Cd1 121.0(6) . .
C6 N2 O1 111.8(7) . .
N1 C1 C2 123.9(10) . .
C1 C2 C3 118.7(8) . .
C4 C3 C2 118.4(8) . .
C4 C3 C6 120.8(8) . .
C2 C3 C6 120.8(8) . .
C5 C4 C3 119.9(8) . .
N1 C5 C4 122.7(8) . .
N2 C6 C3 120.0(8) . .
O3 C7 O6 123.8(6) . .
O3 C7 C8 118.2(6) . .
O6 C7 C8 117.9(7) . .
C9 C8 C7 112.5(6) . .
O5 C9 O2 124.0(7) . .
O5 C9 C8 117.5(7) . .
O2 C9 C8 118.4(6) . .

loop_
_geom_bond_atom_site_label_1
_geom_bond_atom_site_label_2
_geom_bond_distance
_geom_bond_site_symmetry_2
Cd1 O2 2.270(5) .
Cd1 O5 2.285(5) 8_545
Cd1 O6 2.306(4) 4_545
Cd1 O1W 2.308(6) .
Cd1 N1 2.310(6) .
Cd1 O3 2.343(5) .
O1 N2 1.378(8) .
O2 C9 1.277(9) .
O3 C7 1.258(8) .
O5 C9 1.240(8) .
O5 Cd1 2.285(5) 8_544
O6 C7 1.264(8) .
O6 Cd1 2.306(4) 4
N1 C5 1.346(9) .
N1 C1 1.347(10) .
N2 C6 1.273(10) .
C1 C2 1.364(10) .
C2 C3 1.375(9) .
C3 C4 1.371(11) .
C3 C6 1.473(10) .
C4 C5 1.366(10) .
C7 C8 1.509(9) .
C8 C9 1.500(9) .

loop_
_geom_hbond_atom_site_label_D
_geom_hbond_atom_site_label_H
_geom_hbond_atom_site_label_A
_geom_hbond_distance_DH
_geom_hbond_distance_HA
_geom_hbond_distance_DA
_geom_hbond_angle_DHA
_geom_hbond_site_symmetry_A
O1 H1 O6 0.82 1.98 2.774(8) 162.4 3_575
O1W H2W O2 0.88(2) 1.86(3) 2.697(7) 159(8) 8_545
O1W H1W O3 0.89(2) 1.87(4) 2.688(7) 153(7) 4_545
